data_4100404
loop_
_publ_author_name
Balana,A.I.
Carmona,D.
Lahoz,F.J.
Lamata,M.P.
Merino,P.
Oro,L.A.
Rodriguez,R.
Tejero,T.
Viguri,F.

_journal_name_full 'Journal of the American Chemical Society'
_journal_year 2005
_chemical_absolute_configuration rmad
_chemical_formula_moiety 'C37 H43 O P2 Rh, C H2 Cl2, 2 (B F4), H2 O'
_chemical_formula_sum 'C38 H47 B2 Cl2 F8 O2 P2 Rh'
_chemical_formula_weight 945.13
_space_group_IT_number 4
_symmetry_cell_setting monoclinic
_symmetry_space_group_name_Hall 'P 2yb'
_symmetry_space_group_name_H-M 'P 1 21 1'
_cell_angle_alpha 90.00
_cell_angle_beta 102.170(3)
_cell_angle_gamma 90.00
_cell_formula_units_Z 2
_cell_length_a 10.0890(13)
_cell_length_b 9.6210(12)
_cell_length_c 22.019(3)
_cell_measurement_temperature 150(2)
_cell_volume 2089.3(5)
_diffrn_ambient_temperature 150(2)
_exptl_crystal_density_diffrn 1.502
_cod_original_sg_symbol_H-M 'P 21'
_cod_database_code 4100404

loop_
_symmetry_equiv_pos_as_xyz
'x, y, z'
'-x, y+1/2, -z'

loop_
_atom_site_label
_atom_site_type_symbol
_atom_site_fract_x
_atom_site_fract_y
_atom_site_fract_z
_atom_site_U_iso_or_equiv
_atom_site_adp_type
_atom_site_occupancy
_atom_site_symmetry_multiplicity
_atom_site_calc_flag
_atom_site_refinement_flags
_atom_site_disorder_assembly
_atom_site_disorder_group
Rh1 Rh 0.565881(16) 0.54758(2) 0.210102(8) 0.02096(6) Uani 1 1 d . . .
P1 P 0.55806(7) 0.61062(8) 0.31166(3) 0.02254(13) Uani 1 1 d . . .
P2 P 0.33289(7) 0.58578(7) 0.19136(3) 0.02131(13) Uani 1 1 d . . .
O1 O 0.5970(3) 0.7728(3) 0.20386(13) 0.0263(4) Uani 1 1 d . . .
H1 H 0.583(5) 0.781(5) 0.172(3) 0.038(13) Uiso 1 1 d . . .
H2 H 0.654(6) 0.788(6) 0.215(2) 0.037(14) Uiso 1 1 d . . .
O2 O 0.8256(4) 0.9152(5) 0.23261(18) 0.0647(12) Uani 1 1 d . . .
H4 H 0.866(8) 0.922(9) 0.259(4) 0.08(2) Uiso 1 1 d . . .
H3 H 0.814(6) 0.968(7) 0.210(3) 0.059(18) Uiso 1 1 d . . .
C1 C 0.7671(3) 0.4840(4) 0.19468(16) 0.0330(6) Uani 1 1 d . . .
C2 C 0.7208(3) 0.3771(4) 0.22844(15) 0.0335(6) Uani 1 1 d . . .
C3 C 0.5912(4) 0.3287(4) 0.19213(17) 0.0311(7) Uani 1 1 d . . .
C4 C 0.5691(3) 0.3959(3) 0.13284(15) 0.0288(6) Uani 1 1 d . . .
C5 C 0.6732(3) 0.4958(4) 0.13453(15) 0.0306(6) Uani 1 1 d . . .
C6 C 0.8953(3) 0.5676(6) 0.2120(2) 0.0552(12) Uani 1 1 d . . .
H6A H 0.9414 0.5450 0.2546 0.083 Uiso 1 1 calc R . .
H6B H 0.8731 0.6669 0.2091 0.083 Uiso 1 1 calc R . .
H6C H 0.9549 0.5456 0.1835 0.083 Uiso 1 1 calc R . .
C7 C 0.7947(5) 0.3146(5) 0.2876(2) 0.0545(11) Uani 1 1 d . . .
H7A H 0.8234 0.2202 0.2798 0.082 Uiso 1 1 calc R . .
H7B H 0.7349 0.3112 0.3173 0.082 Uiso 1 1 calc R . .
H7C H 0.8746 0.3712 0.3048 0.082 Uiso 1 1 calc R . .
C8 C 0.5183(5) 0.2013(4) 0.2064(2) 0.0438(8) Uani 1 1 d . . .
H8A H 0.4204 0.2185 0.1967 0.066 Uiso 1 1 calc R . .
H8B H 0.5476 0.1785 0.2506 0.066 Uiso 1 1 calc R . .
H8C H 0.5393 0.1234 0.1813 0.066 Uiso 1 1 calc R . .
C9 C 0.4619(4) 0.3561(4) 0.07779(17) 0.0407(8) Uani 1 1 d . . .
H9A H 0.4419 0.4355 0.0495 0.061 Uiso 1 1 calc R . .
H9B H 0.3795 0.3286 0.0916 0.061 Uiso 1 1 calc R . .
H9C H 0.4940 0.2780 0.0562 0.061 Uiso 1 1 calc R . .
C10 C 0.6931(5) 0.5907(4) 0.08353(18) 0.0453(9) Uani 1 1 d . . .
H10A H 0.7704 0.5586 0.0668 0.068 Uiso 1 1 calc R . .
H10B H 0.7108 0.6852 0.0999 0.068 Uiso 1 1 calc R . .
H10C H 0.6112 0.5907 0.0504 0.068 Uiso 1 1 calc R . .
C11 C 0.5635(3) 0.4767(3) 0.36984(12) 0.0261(5) Uani 1 1 d . . .
C12 C 0.4946(3) 0.3517(3) 0.35352(15) 0.0308(6) Uani 1 1 d . . .
H12 H 0.4501 0.3362 0.3116 0.037 Uiso 1 1 calc R . .
C13 C 0.4902(4) 0.2492(4) 0.39800(17) 0.0384(7) Uani 1 1 d . . .
H13 H 0.4427 0.1647 0.3865 0.046 Uiso 1 1 calc R . .
C14 C 0.5553(4) 0.2719(4) 0.45861(17) 0.0448(9) Uani 1 1 d . . .
H14 H 0.5535 0.2020 0.4889 0.054 Uiso 1 1 calc R . .
C15 C 0.6237(4) 0.3960(5) 0.47612(16) 0.0449(9) Uani 1 1 d . . .
H15 H 0.6675 0.4111 0.5182 0.054 Uiso 1 1 calc R . .
C16 C 0.6278(4) 0.4974(4) 0.43194(14) 0.0356(7) Uani 1 1 d . . .
H16 H 0.6748 0.5819 0.4439 0.043 Uiso 1 1 calc R . .
C17 C 0.6884(3) 0.7345(3) 0.34541(13) 0.0279(5) Uani 1 1 d . . .
C18 C 0.8238(3) 0.6882(4) 0.36147(16) 0.0355(7) Uani 1 1 d . . .
H18 H 0.8451 0.5936 0.3556 0.043 Uiso 1 1 calc R . .
C19 C 0.9263(4) 0.7820(5) 0.38599(17) 0.0422(8) Uani 1 1 d . . .
H19 H 1.0176 0.7509 0.3970 0.051 Uiso 1 1 calc R . .
C20 C 0.8967(4) 0.9191(5) 0.39445(18) 0.0480(10) Uani 1 1 d . . .
H20 H 0.9678 0.9820 0.4109 0.058 Uiso 1 1 calc R . .
C21 C 0.7651(4) 0.9664(4) 0.37927(18) 0.0453(9) Uani 1 1 d . . .
H21 H 0.7455 1.0610 0.3861 0.054 Uiso 1 1 calc R . .
C22 C 0.6602(4) 0.8749(4) 0.35370(16) 0.0360(7) Uani 1 1 d . . .
H22 H 0.5697 0.9082 0.3420 0.043 Uiso 1 1 calc R . .
C23 C 0.2898(3) 0.7435(3) 0.14702(12) 0.0236(5) Uani 1 1 d . . .
C24 C 0.3472(3) 0.7676(4) 0.09558(16) 0.0349(7) Uani 1 1 d . . .
H24 H 0.4103 0.7031 0.0852 0.042 Uiso 1 1 calc R . .
C25 C 0.3121(4) 0.8858(5) 0.05949(18) 0.0429(8) Uani 1 1 d . . .
H25 H 0.3523 0.9020 0.0248 0.051 Uiso 1 1 calc R . .
C26 C 0.2200(5) 0.9796(4) 0.07335(19) 0.0478(9) Uani 1 1 d . . .
H26 H 0.1981 1.0614 0.0492 0.057 Uiso 1 1 calc R . .
C27 C 0.1603(8) 0.9533(6) 0.1224(3) 0.078(2) Uani 1 1 d . . .
H27 H 0.0945 1.0165 0.1312 0.094 Uiso 1 1 calc R . .
C28 C 0.1937(6) 0.8359(5) 0.1599(2) 0.0553(12) Uani 1 1 d . . .
H28 H 0.1511 0.8196 0.1939 0.066 Uiso 1 1 calc R . .
C29 C 0.2075(3) 0.4619(3) 0.15209(14) 0.0259(5) Uani 1 1 d . . .
C30 C 0.1522(3) 0.4768(4) 0.08874(15) 0.0332(6) Uani 1 1 d . . .
H30 H 0.1855 0.5471 0.0656 0.040 Uiso 1 1 calc R . .
C31 C 0.0488(4) 0.3893(4) 0.05931(18) 0.0396(7) Uani 1 1 d . . .
H31 H 0.0139 0.3974 0.0159 0.047 Uiso 1 1 calc R . .
C32 C -0.0028(4) 0.2913(4) 0.0934(2) 0.0427(8) Uani 1 1 d . . .
H32 H -0.0762 0.2343 0.0735 0.051 Uiso 1 1 calc R . .
C33 C 0.0504(4) 0.2746(4) 0.15576(19) 0.0403(7) Uani 1 1 d . . .
H33 H 0.0134 0.2067 0.1787 0.048 Uiso 1 1 calc R . .
C34 C 0.1586(3) 0.3570(3) 0.18543(16) 0.0317(6) Uani 1 1 d . . .
H34 H 0.1988 0.3419 0.2280 0.038 Uiso 1 1 calc R . .
C35 C 0.2839(3) 0.6161(4) 0.26617(13) 0.0278(6) Uani 1 1 d . . .
H35A H 0.1967 0.6671 0.2593 0.033 Uiso 1 1 calc R . .
H35B H 0.2718 0.5261 0.2861 0.033 Uiso 1 1 calc R . .
C36 C 0.3948(3) 0.7013(3) 0.30862(13) 0.0261(5) Uani 1 1 d . . .
H36 H 0.3999 0.7942 0.2888 0.031 Uiso 1 1 calc R . .
C37 C 0.3618(4) 0.7249(4) 0.37247(16) 0.0368(7) Uani 1 1 d . . .
H37A H 0.2751 0.7739 0.3676 0.055 Uiso 1 1 calc R . .
H37B H 0.4336 0.7808 0.3981 0.055 Uiso 1 1 calc R . .
H37C H 0.3557 0.6350 0.3927 0.055 Uiso 1 1 calc R . .
B1 B 0.1803(4) 0.0477(7) 0.31705(16) 0.0413(7) Uani 1 1 d . . .
F1 F 0.1061(5) 0.1663(5) 0.30210(16) 0.0882(13) Uani 1 1 d . . .
F2 F 0.2097(2) 0.0311(3) 0.38151(9) 0.0432(5) Uani 1 1 d . . .
F3 F 0.1031(3) -0.0693(4) 0.29111(14) 0.0586(7) Uani 1 1 d . . .
F4 F 0.2982(3) 0.0504(5) 0.29508(12) 0.0612(6) Uani 1 1 d . . .
B2 B 0.2873(4) 0.5198(4) 0.91798(18) 0.0340(8) Uani 1 1 d . . .
F5 F 0.2328(3) 0.6011(3) 0.86549(11) 0.0562(7) Uani 1 1 d . . .
F6 F 0.3816(3) 0.4317(3) 0.90182(12) 0.0545(7) Uani 1 1 d . . .
F7 F 0.3470(4) 0.6059(3) 0.96524(12) 0.0668(8) Uani 1 1 d . . .
F8 F 0.1884(4) 0.4466(5) 0.9351(2) 0.0912(12) Uani 1 1 d . . .
C99 C 0.1132(6) 0.3046(6) 0.4492(3) 0.0633(13) Uani 1 1 d . . .
H99A H 0.1681 0.2888 0.4915 0.076 Uiso 1 1 calc R . .
H99B H 0.1332 0.2290 0.4219 0.076 Uiso 1 1 calc R . .
Cl1 Cl 0.1551(3) 0.4640(3) 0.4213(2) 0.1461(13) Uani 1 1 d . . .
Cl2 Cl -0.06088(15) 0.30323(19) 0.45104(6) 0.0724(4) Uani 1 1 d . . .

loop_
_atom_site_aniso_label
_atom_site_aniso_U_11
_atom_site_aniso_U_22
_atom_site_aniso_U_33
_atom_site_aniso_U_23
_atom_site_aniso_U_13
_atom_site_aniso_U_12
Rh1 0.01701(8) 0.02423(9) 0.02168(9) -0.00061(8) 0.00419(6) 0.00007(7)
P1 0.0214(3) 0.0247(3) 0.0215(3) -0.0001(2) 0.0046(2) -0.0017(2)
P2 0.0160(3) 0.0253(3) 0.0227(3) 0.0001(2) 0.0041(2) -0.0008(2)
O1 0.0240(11) 0.0286(12) 0.0252(11) 0.0025(8) 0.0029(8) -0.0066(9)
O2 0.0475(17) 0.087(3) 0.0485(18) 0.0269(19) -0.0142(14) -0.0368(18)
C1 0.0189(12) 0.0410(16) 0.0397(16) -0.0145(13) 0.0077(11) -0.0026(11)
C2 0.0271(14) 0.0387(16) 0.0332(15) -0.0051(12) 0.0028(11) 0.0134(12)
C3 0.0284(15) 0.0314(16) 0.0343(16) -0.0005(13) 0.0086(13) 0.0030(12)
C4 0.0259(13) 0.0293(14) 0.0326(14) -0.0051(11) 0.0093(10) 0.0032(10)
C5 0.0289(14) 0.0333(13) 0.0339(14) -0.0081(12) 0.0164(11) 0.0020(11)
C6 0.0216(14) 0.074(3) 0.074(2) -0.028(2) 0.0173(15) -0.0085(17)
C7 0.056(2) 0.059(3) 0.0426(19) -0.0011(18) -0.0031(17) 0.033(2)
C8 0.053(2) 0.0267(15) 0.057(2) -0.0024(15) 0.0220(17) 0.0004(14)
C9 0.0379(17) 0.0455(19) 0.0362(17) -0.0142(14) 0.0021(13) 0.0032(14)
C10 0.060(2) 0.0426(19) 0.0429(19) -0.0052(14) 0.0324(17) -0.0026(16)
C11 0.0238(12) 0.0323(15) 0.0216(12) 0.0012(10) 0.0035(9) -0.0015(10)
C12 0.0305(14) 0.0313(15) 0.0292(14) 0.0007(11) 0.0033(11) -0.0027(11)
C13 0.0399(17) 0.0346(16) 0.0392(17) 0.0059(13) 0.0047(13) -0.0089(13)
C14 0.055(2) 0.045(2) 0.0338(17) 0.0142(15) 0.0069(15) -0.0102(17)
C15 0.053(2) 0.056(2) 0.0229(14) 0.0087(15) 0.0020(13) -0.0114(18)
C16 0.0396(17) 0.0398(16) 0.0250(13) 0.0014(12) 0.0011(11) -0.0115(13)
C17 0.0279(13) 0.0311(14) 0.0229(12) -0.0017(10) 0.0015(9) -0.0075(11)
C18 0.0286(15) 0.0420(18) 0.0349(15) -0.0028(13) 0.0043(11) -0.0085(13)
C19 0.0271(15) 0.060(2) 0.0368(17) -0.0045(16) 0.0000(12) -0.0149(15)
C20 0.048(2) 0.054(2) 0.0405(18) -0.0002(16) 0.0043(15) -0.0298(18)
C21 0.054(2) 0.0332(17) 0.0441(19) -0.0025(14) -0.0011(15) -0.0142(15)
C22 0.0390(17) 0.0321(15) 0.0339(15) -0.0012(12) 0.0007(12) -0.0069(13)
C23 0.0208(11) 0.0251(12) 0.0235(12) -0.0006(9) 0.0014(9) 0.0000(9)
C24 0.0267(14) 0.0454(19) 0.0343(15) 0.0107(13) 0.0102(11) 0.0078(13)
C25 0.0352(17) 0.052(2) 0.0409(18) 0.0202(16) 0.0075(13) 0.0006(15)
C26 0.064(3) 0.0325(18) 0.0408(19) 0.0092(15) -0.0016(16) 0.0062(17)
C27 0.121(5) 0.057(3) 0.065(3) 0.019(2) 0.040(3) 0.059(3)
C28 0.078(3) 0.054(2) 0.041(2) 0.0132(17) 0.028(2) 0.037(2)
C29 0.0172(11) 0.0278(13) 0.0326(13) -0.0025(10) 0.0052(9) -0.0020(9)
C30 0.0293(14) 0.0332(16) 0.0340(15) 0.0011(12) 0.0001(11) -0.0074(12)
C31 0.0303(15) 0.0418(18) 0.0419(17) -0.0043(14) -0.0033(13) -0.0070(13)
C32 0.0315(16) 0.0350(17) 0.060(2) -0.0074(16) 0.0054(14) -0.0122(13)
C33 0.0403(18) 0.0303(16) 0.053(2) -0.0051(14) 0.0161(15) -0.0135(13)
C34 0.0280(14) 0.0292(14) 0.0387(16) -0.0004(12) 0.0084(11) -0.0026(11)
C35 0.0220(12) 0.0381(16) 0.0248(13) 0.0000(11) 0.0083(9) 0.0017(11)
C36 0.0255(12) 0.0299(13) 0.0238(12) -0.0012(10) 0.0074(9) 0.0012(10)
C37 0.0385(17) 0.0454(19) 0.0298(15) -0.0058(13) 0.0149(12) 0.0010(14)
B1 0.0372(16) 0.055(2) 0.0326(15) -0.005(2) 0.0091(12) 0.002(2)
F1 0.125(3) 0.087(3) 0.0546(18) 0.0227(17) 0.0244(19) 0.056(3)
F2 0.0486(11) 0.0474(14) 0.0319(9) -0.0044(10) 0.0045(7) 0.0037(10)
F3 0.0360(12) 0.090(2) 0.0496(14) -0.0204(14) 0.0077(10) -0.0120(13)
F4 0.0508(12) 0.0810(17) 0.0578(13) -0.0194(17) 0.0254(10) -0.0176(17)
B2 0.0304(15) 0.035(2) 0.0383(17) -0.0026(13) 0.0112(12) 0.0052(12)
F5 0.0656(16) 0.0558(14) 0.0443(12) 0.0015(11) 0.0051(11) 0.0299(13)
F6 0.0504(13) 0.0641(16) 0.0468(12) -0.0086(11) 0.0051(10) 0.0311(12)
F7 0.104(2) 0.0498(14) 0.0411(12) -0.0132(11) 0.0034(14) -0.0059(15)
F8 0.0522(17) 0.106(3) 0.125(3) 0.024(3) 0.0400(19) -0.0170(19)
C99 0.079(3) 0.050(3) 0.068(3) -0.004(2) 0.030(3) 0.009(2)
Cl1 0.1125(17) 0.0719(12) 0.279(4) 0.0287(17) 0.098(2) -0.0098(11)
Cl2 0.0700(8) 0.0967(10) 0.0455(6) -0.0032(6) 0.0010(5) -0.0249(7)

loop_
_geom_bond_atom_site_label_1
_geom_bond_atom_site_label_2
_geom_bond_distance
_geom_bond_site_symmetry_2
_geom_bond_publ_flag
Rh1 C3 2.168(4) . ?
Rh1 O1 2.198(3) . ?
Rh1 C1 2.214(3) . ?
Rh1 C5 2.225(3) . ?
Rh1 C2 2.243(3) . ?
Rh1 C4 2.247(3) . ?
Rh1 P2 2.3285(7) . ?
Rh1 P1 2.3344(8) . ?
P1 C11 1.810(3) . ?
P1 C17 1.814(3) . ?
P1 C36 1.853(3) . ?
P2 C23 1.807(3) . ?
P2 C29 1.819(3) . ?
P2 C35 1.840(3) . ?
O1 H1 0.69(5) . ?
O1 H2 0.60(6) . ?
O2 H4 0.64(8) . ?
O2 H3 0.70(7) . ?
C1 C2 1.406(5) . ?
C1 C5 1.462(5) . ?
C1 C6 1.502(5) . ?
C2 C3 1.457(5) . ?
C2 C7 1.485(5) . ?
C3 C4 1.431(5) . ?
C3 C8 1.497(5) . ?
C4 C5 1.418(5) . ?
C4 C9 1.494(5) . ?
C5 C10 1.494(5) . ?
C6 H6A 0.9800 . ?
C6 H6B 0.9800 . ?
C6 H6C 0.9800 . ?
C7 H7A 0.9800 . ?
C7 H7B 0.9800 . ?
C7 H7C 0.9800 . ?
C8 H8A 0.9800 . ?
C8 H8B 0.9800 . ?
C8 H8C 0.9800 . ?
C9 H9A 0.9800 . ?
C9 H9B 0.9800 . ?
C9 H9C 0.9800 . ?
C10 H10A 0.9800 . ?
C10 H10B 0.9800 . ?
C10 H10C 0.9800 . ?
C11 C12 1.398(4) . ?
C11 C16 1.399(4) . ?
C12 C13 1.397(5) . ?
C12 H12 0.9500 . ?
C13 C14 1.375(5) . ?
C13 H13 0.9500 . ?
C14 C15 1.393(6) . ?
C14 H14 0.9500 . ?
C15 C16 1.384(5) . ?
C15 H15 0.9500 . ?
C16 H16 0.9500 . ?
C17 C22 1.400(5) . ?
C17 C18 1.410(5) . ?
C18 C19 1.393(5) . ?
C18 H18 0.9500 . ?
C19 C20 1.374(7) . ?
C19 H19 0.9500 . ?
C20 C21 1.376(7) . ?
C20 H20 0.9500 . ?
C21 C22 1.400(5) . ?
C21 H21 0.9500 . ?
C22 H22 0.9500 . ?
C23 C28 1.389(5) . ?
C23 C24 1.396(4) . ?
C24 C25 1.390(5) . ?
C24 H24 0.9500 . ?
C25 C26 1.375(6) . ?
C25 H25 0.9500 . ?
C26 C27 1.366(7) . ?
C26 H26 0.9500 . ?
C27 C28 1.398(6) . ?
C27 H27 0.9500 . ?
C28 H28 0.9500 . ?
C29 C30 1.396(4) . ?
C29 C34 1.398(4) . ?
C30 C31 1.390(4) . ?
C30 H30 0.9500 . ?
C31 C32 1.374(6) . ?
C31 H31 0.9500 . ?
C32 C33 1.375(6) . ?
C32 H32 0.9500 . ?
C33 C34 1.395(5) . ?
C33 H33 0.9500 . ?
C34 H34 0.9500 . ?
C35 C36 1.535(4) . ?
C35 H35A 0.9900 . ?
C35 H35B 0.9900 . ?
C36 C37 1.528(4) . ?
C36 H36 1.0000 . ?
C37 H37A 0.9800 . ?
C37 H37B 0.9800 . ?
C37 H37C 0.9800 . ?
B1 F1 1.366(7) . ?
B1 F4 1.376(4) . ?
B1 F2 1.396(4) . ?
B1 F3 1.418(6) . ?
B2 F8 1.339(5) . ?
B2 F7 1.367(5) . ?
B2 F6 1.376(4) . ?
B2 F5 1.408(4) . ?
C99 Cl1 1.736(6) . ?
C99 Cl2 1.766(6) . ?
C99 H99A 0.9900 . ?
C99 H99B 0.9900 . ?
